data_2213914
loop_
_publ_author_name
'Jin-Hua Cai'

_publ_section_title
;Triaqua[2-(carboxylatomethyliminomethyl)-4-formylphenolato-\k^3^<i>O</i>,<i>N</i>,<i>O</i>']manganese(II)
 monohydrate
;
_journal_coeditor_code NG2264
_journal_issue 6
_journal_name_full 'Acta Crystallographica Section E'
_journal_page_first m1631
_journal_page_last m1631
_journal_paper_doi 10.1107/S1600536807021824
_journal_volume 63
_journal_year 2007
_chemical_formula_iupac '[Mn (C10 H7 N O4) (H2 O)3], H2 O'
_chemical_formula_moiety 'C10 H13 Mn N O7, H2 O'
_chemical_formula_sum 'C10 H15 Mn N O8'
_chemical_formula_weight 332.17
_chemical_name_systematic
;
Triaqua[2-(carboxylatomethyliminomethyl)-4-formylphenolato-
\k^3^O,N,O']manganese(II) monohydrate
;
_space_group_IT_number 61
_symmetry_cell_setting orthorhombic
_symmetry_space_group_name_Hall '-P 2ac 2ab'
_symmetry_space_group_name_H-M 'P b c a'
_atom_sites_solution_hydrogens geom
_atom_sites_solution_primary direct
_atom_sites_solution_secondary difmap
_audit_creation_method SHELXL-97
_cell_angle_alpha 90.00
_cell_angle_beta 90.00
_cell_angle_gamma 90.00
_cell_formula_units_Z 8
_cell_length_a 11.208(5)
_cell_length_b 7.890(3)
_cell_length_c 31.212(13)
_cell_measurement_reflns_used 887
_cell_measurement_temperature 293(2)
_cell_measurement_theta_max 25.784
_cell_measurement_theta_min 3.224
_cell_volume 2760(2)
_computing_cell_refinement SMART
_computing_data_collection 'SMART (Bruker, 1998)'
_computing_data_reduction 'SAINT (Bruker, 1998)'
_computing_molecular_graphics 'SHELXTL (Bruker, 1998)'
_computing_publication_material SHELXTL
_computing_structure_refinement 'SHELXL97 (Sheldrick, 1997)'
_computing_structure_solution 'SHELXS97 (Sheldrick, 1997)'
_diffrn_ambient_temperature 293(2)
_diffrn_measured_fraction_theta_full 0.994
_diffrn_measured_fraction_theta_max 0.994
_diffrn_measurement_device_type 'Bruker SMART CCD area-detector'
_diffrn_measurement_method '\f and \w'
_diffrn_radiation_monochromator graphite
_diffrn_radiation_source 'fine-focus sealed tube'
_diffrn_radiation_type MoK\a
_diffrn_radiation_wavelength 0.71073
_diffrn_reflns_av_R_equivalents 0.0502
_diffrn_reflns_av_sigmaI/netI 0.0408
_diffrn_reflns_limit_h_max 14
_diffrn_reflns_limit_h_min -5
_diffrn_reflns_limit_k_max 10
_diffrn_reflns_limit_k_min -9
_diffrn_reflns_limit_l_max 38
_diffrn_reflns_limit_l_min -39
_diffrn_reflns_number 12431
_diffrn_reflns_theta_full 27.01
_diffrn_reflns_theta_max 27.01
_diffrn_reflns_theta_min 2.24
_diffrn_standards_number 0
_exptl_absorpt_coefficient_mu 0.992
_exptl_absorpt_correction_T_max 0.9521
_exptl_absorpt_correction_T_min 0.836
_exptl_absorpt_correction_type multi-scan
_exptl_absorpt_process_details '(SADABS; Bruker, 1998)'
_exptl_crystal_colour Brown
_exptl_crystal_density_diffrn 1.599
_exptl_crystal_density_method 'not measured'
_exptl_crystal_description layer
_exptl_crystal_F_000 1368
_exptl_crystal_size_max 0.20
_exptl_crystal_size_mid 0.15
_exptl_crystal_size_min 0.05
_refine_diff_density_max 0.338
_refine_diff_density_min -0.520
_refine_ls_extinction_method none
_refine_ls_goodness_of_fit_ref 1.043
_refine_ls_hydrogen_treatment mixed
_refine_ls_matrix_type full
_refine_ls_number_parameters 205
_refine_ls_number_reflns 2999
_refine_ls_number_restraints 12
_refine_ls_restrained_S_all 1.042
_refine_ls_R_factor_all 0.0569
_refine_ls_R_factor_gt 0.0392
_refine_ls_shift/su_max 0.001
_refine_ls_shift/su_mean 0.000
_refine_ls_structure_factor_coef Fsqd
_refine_ls_weighting_details 'calc w=1/[\s^2^(Fo^2^)+(0.0509P)^2^+0.4197P] where P=(Fo^2^+2Fc^2^)/3'
_refine_ls_weighting_scheme calc
_refine_ls_wR_factor_gt 0.0956
_refine_ls_wR_factor_ref 0.1003
_reflns_number_gt 2197
_reflns_number_total 3016
_reflns_threshold_expression I>2\s(I)
_cod_data_source_file ng2264.cif
_cod_data_source_block I
_cod_database_code 2213914
_cod_database_fobs_code 2213914

loop_
_symmetry_equiv_pos_as_xyz
'x, y, z'
'-x+1/2, -y, z+1/2'
'-x, y+1/2, -z+1/2'
'x+1/2, -y+1/2, -z'
'-x, -y, -z'
'x-1/2, y, -z-1/2'
'x, -y-1/2, z-1/2'
'-x-1/2, y-1/2, z'

loop_
_atom_site_type_symbol
_atom_site_label
_atom_site_fract_x
_atom_site_fract_y
_atom_site_fract_z
_atom_site_U_iso_or_equiv
_atom_site_adp_type
_atom_site_calc_flag
_atom_site_refinement_flags
_atom_site_occupancy
Mn Mn1 0.43496(3) 0.08299(5) 0.321939(11) 0.02955(13) Uani d . 1
N N1 0.58315(17) 0.0511(3) 0.36816(6) 0.0309(5) Uani d . 1
O O1 0.36278(15) 0.2373(2) 0.37017(5) 0.0396(4) Uani d . 1
O O2 0.3893(2) 0.4050(3) 0.56880(7) 0.0679(7) Uani d . 1
O O3 0.56775(15) -0.0691(2) 0.28804(5) 0.0370(4) Uani d . 1
O O4 0.74624(15) -0.1884(3) 0.28876(5) 0.0437(5) Uani d . 1
O O5 0.35268(18) -0.1504(3) 0.34151(8) 0.0572(6) Uani d D 1
O O6 0.2977(2) 0.0909(3) 0.27446(6) 0.0543(6) Uani d D 1
O O7 0.50884(16) 0.3129(2) 0.29047(5) 0.0393(4) Uani d D 1
O O8 0.5092(2) 0.5967(3) 0.34947(7) 0.0630(6) Uani d D 1
C C1 0.5816(2) 0.0875(3) 0.40768(8) 0.0343(6) Uani d . 1
H H1 0.6456 0.0493 0.4240 0.041 Uiso calc R 1
C C2 0.4904(2) 0.1827(3) 0.43006(7) 0.0339(6) Uani d . 1
C C3 0.5064(2) 0.2088(4) 0.47405(8) 0.0412(6) Uani d . 1
H H3 0.5726 0.1604 0.4872 0.049 Uiso calc R 1
C C4 0.4289(2) 0.3029(4) 0.49883(8) 0.0419(7) Uani d . 1
C C5 0.3320(3) 0.3787(4) 0.47888(8) 0.0458(7) Uani d . 1
H H5 0.2802 0.4456 0.4949 0.055 Uiso calc R 1
C C6 0.3115(2) 0.3566(4) 0.43600(9) 0.0447(7) Uani d . 1
H H6 0.2458 0.4089 0.4235 0.054 Uiso calc R 1
C C7 0.3878(2) 0.2563(3) 0.41017(8) 0.0334(6) Uani d . 1
C C8 0.4519(3) 0.3259(4) 0.54424(9) 0.0512(8) Uani d . 1
H H8 0.5203 0.2758 0.5554 0.061 Uiso calc R 1
C C9 0.6851(2) -0.0454(3) 0.35156(8) 0.0365(6) Uani d . 1
H H9A 0.6995 -0.1423 0.3700 0.044 Uiso calc R 1
H H9B 0.7557 0.0256 0.3522 0.044 Uiso calc R 1
C C10 0.6639(2) -0.1067(3) 0.30606(8) 0.0322(5) Uani d . 1
H H5A 0.3944(18) -0.240(2) 0.3436(9) 0.048 Uiso d D 1
H H5B 0.2833(11) -0.177(3) 0.3495(9) 0.048 Uiso d D 1
H H6A 0.287(2) 0.161(2) 0.2543(6) 0.048 Uiso d D 1
H H6B 0.268(2) -0.0012(18) 0.2664(7) 0.048 Uiso d D 1
H H7A 0.4847(19) 0.338(4) 0.2659(5) 0.048 Uiso d D 1
H H7B 0.5840(9) 0.303(4) 0.2890(8) 0.048 Uiso d D 1
H H8A 0.498(3) 0.505(2) 0.3363(7) 0.048 Uiso d D 1
H H8B 0.527(3) 0.573(3) 0.3750(4) 0.048 Uiso d D 1

loop_
_atom_site_aniso_label
_atom_site_aniso_U_11
_atom_site_aniso_U_22
_atom_site_aniso_U_33
_atom_site_aniso_U_12
_atom_site_aniso_U_13
_atom_site_aniso_U_23
Mn1 0.0266(2) 0.0350(2) 0.0270(2) 0.00148(16) -0.00204(15) -0.00171(16)
N1 0.0250(10) 0.0373(12) 0.0304(11) 0.0034(9) -0.0014(8) -0.0044(9)
O1 0.0365(10) 0.0508(11) 0.0316(9) 0.0126(9) -0.0046(7) -0.0073(8)
O2 0.0706(15) 0.0929(18) 0.0402(12) 0.0036(13) 0.0077(11) -0.0221(12)
O3 0.0323(9) 0.0491(11) 0.0297(9) 0.0066(8) -0.0034(7) -0.0042(8)
O4 0.0293(9) 0.0582(13) 0.0436(10) 0.0083(9) 0.0021(8) -0.0170(9)
O5 0.0363(11) 0.0437(12) 0.0916(16) -0.0060(10) 0.0136(12) 0.0115(11)
O6 0.0614(14) 0.0505(13) 0.0509(12) -0.0136(11) -0.0297(10) 0.0098(10)
O7 0.0332(10) 0.0478(12) 0.0368(10) -0.0038(9) -0.0013(8) 0.0088(9)
O8 0.0815(17) 0.0497(13) 0.0577(14) 0.0077(12) -0.0120(13) -0.0068(11)
C1 0.0308(13) 0.0387(14) 0.0334(13) 0.0039(11) -0.0066(10) -0.0031(11)
C2 0.0339(13) 0.0374(14) 0.0303(13) 0.0016(11) 0.0000(11) -0.0047(11)
C3 0.0436(15) 0.0496(17) 0.0305(13) 0.0065(14) -0.0049(11) -0.0021(12)
C4 0.0445(15) 0.0485(17) 0.0327(14) -0.0023(13) 0.0037(12) -0.0056(12)
C5 0.0405(15) 0.0565(18) 0.0403(15) 0.0018(14) 0.0094(12) -0.0130(13)
C6 0.0351(14) 0.0521(17) 0.0468(16) 0.0111(13) 0.0011(12) -0.0100(13)
C7 0.0323(13) 0.0350(14) 0.0328(13) -0.0020(11) 0.0014(10) -0.0026(11)
C8 0.0561(18) 0.064(2) 0.0334(15) -0.0015(16) 0.0039(13) -0.0096(14)
C9 0.0294(13) 0.0443(15) 0.0357(13) 0.0062(12) -0.0038(11) -0.0061(11)
C10 0.0306(13) 0.0311(13) 0.0347(13) -0.0055(11) 0.0036(10) -0.0028(10)

loop_
_atom_type_symbol
_atom_type_description
_atom_type_scat_dispersion_real
_atom_type_scat_dispersion_imag
_atom_type_scat_source
C C 0.0033 0.0016 'International Tables Vol C Tables 4.2.6.8 and 6.1.1.4'
H H 0.0000 0.0000 'International Tables Vol C Tables 4.2.6.8 and 6.1.1.4'
N N 0.0061 0.0033 'International Tables Vol C Tables 4.2.6.8 and 6.1.1.4'
O O 0.0106 0.0060 'International Tables Vol C Tables 4.2.6.8 and 6.1.1.4'
Mn Mn 0.3368 0.7283 'International Tables Vol C Tables 4.2.6.8 and 6.1.1.4'

loop_
_geom_angle_atom_site_label_1
_geom_angle_atom_site_label_2
_geom_angle_atom_site_label_3
_geom_angle
O1 Mn1 O6 101.72(9)
O1 Mn1 O5 97.34(9)
O6 Mn1 O5 85.02(9)
O1 Mn1 O3 158.23(6)
O6 Mn1 O3 99.81(8)
O5 Mn1 O3 87.67(8)
O1 Mn1 N1 83.55(7)
O6 Mn1 N1 174.32(8)
O5 Mn1 N1 92.25(9)
O3 Mn1 N1 75.06(7)
O1 Mn1 O7 89.27(8)
O6 Mn1 O7 86.44(8)
O5 Mn1 O7 170.11(8)
O3 Mn1 O7 88.87(7)
N1 Mn1 O7 95.81(7)
C1 N1 C9 118.2(2)
C1 N1 Mn1 126.74(17)
C9 N1 Mn1 114.38(14)
C7 O1 Mn1 132.77(16)
C10 O3 Mn1 119.94(16)
Mn1 O5 H5A 119.8(17)
Mn1 O5 H5B 133.8(17)
H5A O5 H5B 106.4(15)
Mn1 O6 H6A 129.7(17)
Mn1 O6 H6B 118.2(17)
H6A O6 H6B 106.6(14)
Mn1 O7 H7A 119(2)
Mn1 O7 H7B 108.5(19)
H7A O7 H7B 107.1(15)
H8A O8 H8B 107.6(15)
N1 C1 C2 126.7(2)
N1 C1 H1 116.7
C2 C1 H1 116.7
C3 C2 C7 118.0(2)
C3 C2 C1 117.3(2)
C7 C2 C1 124.7(2)
C4 C3 C2 123.2(3)
C4 C3 H3 118.4
C2 C3 H3 118.4
C3 C4 C5 118.3(2)
C3 C4 C8 120.1(3)
C5 C4 C8 121.6(3)
C6 C5 C4 121.0(3)
C6 C5 H5 119.5
C4 C5 H5 119.5
C5 C6 C7 121.8(3)
C5 C6 H6 119.1
C7 C6 H6 119.1
O1 C7 C6 119.0(2)
O1 C7 C2 123.2(2)
C6 C7 C2 117.7(2)
O2 C8 C4 125.3(3)
O2 C8 H8 117.3
C4 C8 H8 117.3
N1 C9 C10 111.97(19)
N1 C9 H9A 109.2
C10 C9 H9A 109.2
N1 C9 H9B 109.2
C10 C9 H9B 109.2
H9A C9 H9B 107.9
O4 C10 O3 124.4(2)
O4 C10 C9 117.0(2)
O3 C10 C9 118.6(2)

loop_
_geom_bond_atom_site_label_1
_geom_bond_atom_site_label_2
_geom_bond_distance
Mn1 O1 2.0982(18)
Mn1 O6 2.1367(19)
Mn1 O5 2.148(2)
Mn1 O3 2.1851(18)
Mn1 N1 2.215(2)
Mn1 O7 2.2227(19)
N1 C1 1.267(3)
N1 C9 1.467(3)
O1 C7 1.288(3)
O2 C8 1.213(4)
O3 C10 1.252(3)
O4 C10 1.249(3)
O5 H5A 0.847(10)
O5 H5B 0.843(10)
O6 H6A 0.847(9)
O6 H6B 0.840(9)
O7 H7A 0.836(9)
O7 H7B 0.848(10)
O8 H8A 0.843(10)
O8 H8B 0.844(10)
C1 C2 1.448(3)
C1 H1 0.9300
C2 C3 1.400(3)
C2 C7 1.431(4)
C3 C4 1.380(4)
C3 H3 0.9300
C4 C5 1.387(4)
C4 C8 1.452(4)
C5 C6 1.369(4)
C5 H5 0.9300
C6 C7 1.417(4)
C6 H6 0.9300
C8 H8 0.9300
C9 C10 1.519(3)
C9 H9A 0.9700
C9 H9B 0.9700

loop_
_geom_hbond_atom_site_label_D
_geom_hbond_atom_site_label_H
_geom_hbond_atom_site_label_A
_geom_hbond_site_symmetry_A
_geom_hbond_distance_DH
_geom_hbond_distance_HA
_geom_hbond_distance_DA
_geom_hbond_angle_DHA
_geom_hbond_publ_flag
O7 H7A O3 3_655 0.836(9) 1.928(11) 2.758(3) 172(3) yes
O6 H6B O4 6_556 0.840(9) 2.281(17) 3.014(3) 146(2) yes
O6 H6A O4 3_655 0.847(9) 1.831(10) 2.677(3) 177(3) yes
O5 H5B O1 8_655 0.843(10) 1.886(11) 2.723(3) 172(2) yes
O8 H8B O2 5_666 0.844(10) 1.997(13) 2.793(3) 157(3) yes
O5 H5A O8 1_545 0.847(10) 1.833(10) 2.669(3) 169(3) yes
O7 H7B O4 8_765 0.848(10) 1.904(11) 2.746(3) 172(3) yes
O8 H8A O7 . 0.843(10) 2.087(13) 2.900(3) 162(3) yes
